data_4034117
loop_
_publ_author_name
'Kaleta, Ji\<r\'i'
'Bastien, Guillaume'
'Wen, Jin'
'Dra\<c\'insk\'y, Martin'
'Tortorici, Edward'
'C\'isa\<rov\'a, Ivana'
'Beale, Paul D.'
'Rogers, Charles T.'
'Michl, Josef'

_publ_section_title
;
 Bulk Inclusions of Double Pyridazine Molecular Rotors in Hexagonal Tris(
 o-phenylene)cyclotriphosphazene.
;
_journal_issue 13
_journal_name_full 'The Journal of organic chemistry'
_journal_page_first 8449
_journal_page_last 8467
_journal_paper_doi 10.1021/acs.joc.9b00553
_journal_volume 84
_journal_year 2019
_chemical_compound_source 'Synthesized by Dr. Jiri Kaleta'
_chemical_formula_moiety 'C11 H12 O2'
_chemical_formula_sum 'C11 H12 O2'
_chemical_formula_weight 176.21
_space_group_crystal_system monoclinic
_space_group_IT_number 15
_space_group_name_Hall '-C 2yc'
_space_group_name_H-M_alt 'C 1 2/c 1'
_atom_sites_solution_hydrogens mixed
_atom_sites_solution_primary direct
_audit_creation_method SHELXL-2014/7
_cell_angle_alpha 90
_cell_angle_beta 93.005(2)
_cell_angle_gamma 90
_cell_formula_units_Z 4
_cell_length_a 15.4514(10)
_cell_length_b 7.7992(5)
_cell_length_c 7.9194(4)
_cell_measurement_reflns_used 2327
_cell_measurement_temperature 150(2)
_cell_measurement_theta_max 27.4131
_cell_measurement_theta_min 2.9265
_cell_volume 953.04(10)
_computing_cell_refinement 'SAINT V8.38A (Bruker AXS Inc., 2017)'
_computing_data_collection 'Bruker Instrument Service v2015.5.1.2'
_computing_data_reduction 'SAINT V8.38A (Bruker AXS Inc., 2017)'
_computing_structure_refinement 'SHELXL-2014/7 (Sheldrick, 2014)'
_computing_structure_solution 'SHELXT 2014/5 (Sheldrick, 2014)'
_diffrn_ambient_temperature 150(2)
_diffrn_measured_fraction_theta_full 0.998
_diffrn_measured_fraction_theta_max 0.997
_diffrn_measurement_device_type 'Bruker APEX-II CCD'
_diffrn_measurement_method '\f and \w scans'
_diffrn_radiation_type MoK\a
_diffrn_radiation_wavelength 0.71073
_diffrn_reflns_av_R_equivalents 0.0183
_diffrn_reflns_av_unetI/netI 0.0160
_diffrn_reflns_Laue_measured_fraction_full 0.998
_diffrn_reflns_Laue_measured_fraction_max 0.997
_diffrn_reflns_limit_h_max 20
_diffrn_reflns_limit_h_min -19
_diffrn_reflns_limit_k_max 10
_diffrn_reflns_limit_k_min -9
_diffrn_reflns_limit_l_max 7
_diffrn_reflns_limit_l_min -10
_diffrn_reflns_number 4303
_diffrn_reflns_point_group_measured_fraction_full 0.998
_diffrn_reflns_point_group_measured_fraction_max 0.997
_diffrn_reflns_theta_full 25.242
_diffrn_reflns_theta_max 27.534
_diffrn_reflns_theta_min 2.640
_diffrn_source 'fine-focus sealed tube'
_exptl_absorpt_coefficient_mu 0.084
_exptl_absorpt_correction_T_max 0.99
_exptl_absorpt_correction_T_min 0.93
_exptl_absorpt_correction_type multi-scan
_exptl_absorpt_process_details
;
SADABS-2016/2 - Bruker AXS area detector scaling and absorption correction
;
_exptl_crystal_colour colourless
_exptl_crystal_density_diffrn 1.228
_exptl_crystal_description plate
_exptl_crystal_F_000 376
_exptl_crystal_size_max 0.714
_exptl_crystal_size_mid 0.389
_exptl_crystal_size_min 0.140
_refine_diff_density_max 0.271
_refine_diff_density_min -0.228
_refine_diff_density_rms 0.037
_refine_ls_extinction_method none
_refine_ls_goodness_of_fit_ref 1.095
_refine_ls_hydrogen_treatment constr
_refine_ls_matrix_type full
_refine_ls_number_parameters 73
_refine_ls_number_reflns 1095
_refine_ls_number_restraints 3
_refine_ls_restrained_S_all 1.535
_refine_ls_R_factor_all 0.0522
_refine_ls_R_factor_gt 0.0463
_refine_ls_shift/su_max 0.000
_refine_ls_shift/su_mean 0.000
_refine_ls_structure_factor_coef Fsqd
_refine_ls_weighting_details 'w=1/[\s^2^(Fo^2^)+(0.0704P)^2^+0.4130P] where P=(Fo^2^+2Fc^2^)/3'
_refine_ls_weighting_scheme calc
_refine_ls_wR_factor_gt 0.1297
_refine_ls_wR_factor_ref 0.1345
_reflns_Friedel_coverage 0.000
_reflns_number_gt 942
_reflns_number_total 1095
_reflns_threshold_expression 'I > 2\s(I)'
_cod_data_source_file jo9b00553_si_008.cif
_cod_data_source_block 19_JK659
_cod_original_sg_symbol_H-M 'C 2/c'
_cod_database_code 4034117
_shelx_shelxl_version_number 2014/7
_shelx_space_group_comment
;
The symmetry employed for this shelxl refinement is uniquely defined
by the following loop, which should always be used as a source of
symmetry information in preference to the above space-group names.
They are only intended as comments.
;
_shelx_estimated_absorpt_t_min 0.943
_shelx_estimated_absorpt_t_max 0.988

loop_
_space_group_symop_operation_xyz
'x, y, z'
'-x, y, -z+1/2'
'x+1/2, y+1/2, z'
'-x+1/2, y+1/2, -z+1/2'
'-x, -y, -z'
'x, -y, z-1/2'
'-x+1/2, -y+1/2, -z'
'x+1/2, -y+1/2, z-1/2'

loop_
_atom_site_label
_atom_site_type_symbol
_atom_site_fract_x
_atom_site_fract_y
_atom_site_fract_z
_atom_site_U_iso_or_equiv
_atom_site_adp_type
_atom_site_occupancy
_atom_site_site_symmetry_order
_atom_site_calc_flag
_atom_site_refinement_flags_posn
_atom_site_refinement_flags_adp
_atom_site_refinement_flags_occupancy
O1 O 0.46219(7) 0.38202(13) 0.59483(11) 0.0507(4) Uani 1 1 d . . .
H1A H 0.4903 0.3820 0.6797 0.061 Uiso 0.5 1 d R U P
H1B H 0.4783 0.4608 0.5342 0.061 Uiso 0.5 1 d R U P
C1 C 0.28976(9) 0.24511(16) 0.09276(15) 0.0394(4) Uani 1 1 d D . .
C2 C 0.26746(16) 0.1246(3) -0.0524(3) 0.0348(5) Uani 0.5 1 d D . P
H2A H 0.3136 0.1080 -0.1329 0.042 Uiso 0.5 1 d R U P
H2B H 0.2406 0.0148 -0.0204 0.042 Uiso 0.5 1 d R U P
C3 C 0.27293(15) 0.3978(3) -0.0422(3) 0.0325(5) Uani 0.5 1 d D . P
H3A H 0.2471 0.5039 0.0017 0.039 Uiso 0.5 1 d R U P
H3B H 0.3195 0.4200 -0.1205 0.039 Uiso 0.5 1 d R U P
C4 C 0.18142(14) 0.2617(3) 0.0982(3) 0.0327(5) Uani 0.5 1 d D . P
H4A H 0.1499 0.1605 0.1388 0.039 Uiso 0.5 1 d R U P
H4B H 0.1585 0.3724 0.1376 0.039 Uiso 0.5 1 d R U P
C5 C 0.35122(10) 0.23563(17) 0.23798(15) 0.0406(4) Uani 1 1 d . . .
C6 C 0.39870(10) 0.22842(17) 0.36147(15) 0.0400(4) Uani 1 1 d . . .
C7 C 0.45568(10) 0.22024(17) 0.51513(15) 0.0405(4) Uani 1 1 d . . .
H7A H 0.4325 0.1356 0.5942 0.049 Uiso 1 1 calc R U .
H7B H 0.5140 0.1816 0.4857 0.049 Uiso 1 1 calc R U .

loop_
_atom_site_aniso_label
_atom_site_aniso_U_11
_atom_site_aniso_U_22
_atom_site_aniso_U_33
_atom_site_aniso_U_23
_atom_site_aniso_U_13
_atom_site_aniso_U_12
O1 0.0749(8) 0.0427(6) 0.0323(5) -0.0117(4) -0.0198(4) -0.0015(5)
C1 0.0562(8) 0.0407(7) 0.0209(5) -0.0030(4) -0.0020(5) -0.0215(6)
C2 0.0379(12) 0.0344(13) 0.0310(12) -0.0079(9) -0.0073(10) 0.0037(10)
C3 0.0338(11) 0.0352(12) 0.0278(11) 0.0006(9) -0.0050(9) -0.0095(9)
C4 0.0303(11) 0.0446(14) 0.0227(10) -0.0019(9) -0.0024(8) -0.0045(9)
C5 0.0612(8) 0.0364(7) 0.0239(6) -0.0027(4) -0.0002(5) -0.0211(6)
C6 0.0613(8) 0.0357(7) 0.0226(6) -0.0008(4) -0.0007(5) -0.0193(6)
C7 0.0632(9) 0.0341(7) 0.0235(6) 0.0017(4) -0.0047(5) -0.0119(6)

loop_
_atom_type_symbol
_atom_type_description
_atom_type_scat_dispersion_real
_atom_type_scat_dispersion_imag
_atom_type_scat_source
C C 0.0033 0.0016 'International Tables Vol C Tables 4.2.6.8 and 6.1.1.4'
H H 0.0000 0.0000 'International Tables Vol C Tables 4.2.6.8 and 6.1.1.4'
O O 0.0106 0.0060 'International Tables Vol C Tables 4.2.6.8 and 6.1.1.4'

loop_
_geom_angle_atom_site_label_1
_geom_angle_atom_site_label_2
_geom_angle_atom_site_label_3
_geom_angle
_geom_angle_site_symmetry_1
_geom_angle_site_symmetry_3
C7 O1 H1A 114.1 . .
C7 O1 H1B 114.9 . .
H1A O1 H1B 109.3 . .
C2 C1 C5 127.39(14) 7 .
C2 C1 C2 99.49(15) 7 .
C5 C1 C2 133.11(15) . .
C2 C1 C3 95.05(17) 7 7
C5 C1 C3 123.56(13) . 7
C2 C1 C3 39.18(14) . 7
C2 C1 C4 90.70(16) 7 7
C5 C1 C4 122.90(13) . 7
C2 C1 C4 47.44(14) . 7
C3 C1 C4 86.08(14) 7 7
C2 C1 C3 38.71(14) 7 .
C5 C1 C3 129.62(12) . .
C2 C1 C3 86.14(14) . .
C3 C1 C3 106.81(13) 7 .
C4 C1 C3 56.02(13) 7 .
C2 C1 C4 47.13(15) 7 .
C5 C1 C4 126.39(12) . .
C2 C1 C4 83.10(14) . .
C3 C1 C4 55.99(14) 7 .
C4 C1 C4 110.70(12) 7 .
C3 C1 C4 80.43(14) . .
C2 C1 C1 52.95(12) 7 7
C5 C1 C1 179.32(13) . 7
C2 C1 C1 46.54(10) . 7
C3 C1 C1 55.76(10) 7 7
C4 C1 C1 57.43(10) 7 7
C3 C1 C1 51.05(10) . 7
C4 C1 C1 53.28(10) . 7
C3 C2 C4 139.1(3) 7 7
C3 C2 C1 83.5(2) 7 7
C4 C2 C1 79.45(19) 7 7
C3 C2 C1 70.73(18) 7 .
C4 C2 C1 70.00(16) 7 .
C1 C2 C1 80.51(15) 7 .
C3 C2 H2A 160.9 7 .
C4 C2 H2A 54.5 7 .
C1 C2 H2A 115.0 7 .
C1 C2 H2A 115.3 . .
C3 C2 H2B 51.7 7 .
C4 C2 H2B 164.6 7 .
C1 C2 H2B 115.3 7 .
C1 C2 H2B 115.2 . .
H2A C2 H2B 112.2 . .
C2 C3 C4 113.0(2) 7 7
C2 C3 C1 70.10(18) 7 7
C4 C3 C1 67.55(14) 7 7
C2 C3 C1 57.83(18) 7 .
C4 C3 C1 61.56(13) 7 .
C1 C3 C1 73.18(13) 7 .
C2 C3 H3A 67.0 7 .
C4 C3 H3A 175.1 7 .
C1 C3 H3A 116.3 7 .
C1 C3 H3A 116.0 . .
C2 C3 H3B 171.1 7 .
C4 C3 H3B 66.0 7 .
C1 C3 H3B 116.0 7 .
C1 C3 H3B 116.6 . .
H3A C3 H3B 113.2 . .
C2 C4 C3 100.8(2) 7 7
C2 C4 C1 62.56(14) 7 7
C3 C4 C1 62.42(13) 7 7
C2 C4 C1 53.42(14) 7 .
C3 C4 C1 56.46(12) 7 .
C1 C4 C1 69.29(12) 7 .
C2 C4 H4A 170.4 7 .
C3 C4 H4A 71.5 7 .
C1 C4 H4A 116.5 7 .
C1 C4 H4A 117.0 . .
C2 C4 H4B 73.5 7 .
C3 C4 H4B 173.1 7 .
C1 C4 H4B 116.7 7 .
C1 C4 H4B 116.7 . .
H4A C4 H4B 113.8 . .
C6 C5 C1 177.18(14) . .
C5 C6 C7 178.94(15) . .
O1 C7 C6 110.97(11) . .
O1 C7 H7A 109.4 . .
C6 C7 H7A 109.4 . .
O1 C7 H7B 109.4 . .
C6 C7 H7B 109.4 . .
H7A C7 H7B 108.0 . .

loop_
_geom_bond_atom_site_label_1
_geom_bond_atom_site_label_2
_geom_bond_distance
_geom_bond_site_symmetry_2
O1 C7 1.4120(15) .
O1 H1A 0.7803 .
O1 H1B 0.8259 .
C1 C2 1.374(3) 7
C1 C5 1.4544(17) .
C1 C2 1.511(2) .
C1 C3 1.517(2) 7
C1 C4 1.600(3) 7
C1 C3 1.612(2) .
C1 C4 1.682(3) .
C1 C1 1.867(3) 7
C2 C3 1.015(3) 7
C2 C4 1.254(4) 7
C2 C1 1.374(3) 7
C2 H2A 0.9900 .
C2 H2B 0.9900 .
C3 C2 1.015(3) 7
C3 C4 1.508(4) 7
C3 C1 1.517(2) 7
C3 H3A 0.9900 .
C3 H3B 0.9900 .
C4 C2 1.254(4) 7
C4 C3 1.508(4) 7
C4 C1 1.600(3) 7
C4 H4A 0.9900 .
C4 H4B 0.9900 .
C5 C6 1.193(2) .
C6 C7 1.4655(17) .
C7 H7A 0.9900 .
C7 H7B 0.9900 .
